data_7215257
loop_
_publ_author_name
'Taylor, Rupert G. D.'
'Yeo, Benjamin R.'
'Hallett, Andrew J.'
'Kariuki, Benson M.'
'Pope, Simon J. A.'

_publ_section_title
;
 An organometallic complex revealing an unexpected, reversible,
 temperature induced SC--SC transformation
;
_journal_issue 21
_journal_name_full CrystEngComm
_journal_page_first 4641
_journal_paper_doi 10.1039/c4ce00070f
_journal_volume 16
_journal_year 2014
_chemical_formula_moiety 'C25 H17 I N4 O4 Re, C F3 O3 S'
_chemical_formula_sum 'C26 H17 F3 I N4 O7 Re S'
_chemical_formula_weight 899.60
_chemical_name_systematic
;
 ?
;
_space_group_crystal_system monoclinic
_space_group_IT_number 14
_space_group_name_Hall '-P 2ybc'
_space_group_name_H-M_alt 'P 1 21/c 1'
_symmetry_space_group_name_Hall '-P 2ybc'
_symmetry_space_group_name_H-M 'P 1 21/c 1'
_atom_sites_solution_hydrogens geom
_audit_creation_method SHELXL-2013
_cell_angle_alpha 90
_cell_angle_beta 94.112(7)
_cell_angle_gamma 90
_cell_formula_units_Z 4
_cell_length_a 8.5630(8)
_cell_length_b 20.396(2)
_cell_length_c 16.2270(18)
_cell_measurement_reflns_used 4080
_cell_measurement_temperature 150(2)
_cell_measurement_theta_max 25.24
_cell_measurement_theta_min 2.517
_cell_volume 2826.8(5)
_computing_cell_refinement DENZO/SCALEPACK
_computing_data_collection 'COLLECT,Nonius BV, 1997-2001'
_computing_data_reduction DENZO/SCALEPACK
_computing_structure_refinement 'SHELXL-2013 (Sheldrick, 2013)'
_computing_structure_solution 'SHELXS-97 ((Sheldrick, 1997)'
_diffrn_ambient_temperature 150(2)
_diffrn_measured_fraction_theta_full 0.893
_diffrn_measured_fraction_theta_max 0.905
_diffrn_measurement_device_type 'Nonius Kappa CCD'
_diffrn_measurement_method CCD
_diffrn_radiation_type MoK\a
_diffrn_radiation_wavelength 0.71073
_diffrn_reflns_av_R_equivalents 0.0886
_diffrn_reflns_av_unetI/netI 0.0897
_diffrn_reflns_Laue_measured_fraction_full 0.893
_diffrn_reflns_Laue_measured_fraction_max 0.905
_diffrn_reflns_limit_h_max 11
_diffrn_reflns_limit_h_min -10
_diffrn_reflns_limit_k_max 26
_diffrn_reflns_limit_k_min -23
_diffrn_reflns_limit_l_max 21
_diffrn_reflns_limit_l_min -21
_diffrn_reflns_number 10313
_diffrn_reflns_point_group_measured_fraction_full 0.893
_diffrn_reflns_point_group_measured_fraction_max 0.905
_diffrn_reflns_theta_full 25.242
_diffrn_reflns_theta_max 27.550
_diffrn_reflns_theta_min 2.517
_diffrn_source 'fine-focus sealed tube'
_exptl_absorpt_coefficient_mu 5.537
_exptl_absorpt_correction_T_max 0.809
_exptl_absorpt_correction_T_min 0.221
_exptl_absorpt_correction_type empirical
_exptl_absorpt_process_details Denzo/Scalepack
_exptl_crystal_colour Orange
_exptl_crystal_density_diffrn 2.114
_exptl_crystal_description Plate
_exptl_crystal_F_000 1712
_exptl_crystal_size_max 0.390
_exptl_crystal_size_mid 0.300
_exptl_crystal_size_min 0.040
_refine_diff_density_max 1.506
_refine_diff_density_min -1.991
_refine_diff_density_rms 0.209
_refine_ls_extinction_method none
_refine_ls_goodness_of_fit_ref 1.051
_refine_ls_hydrogen_treatment constr
_refine_ls_matrix_type full
_refine_ls_number_parameters 388
_refine_ls_number_reflns 5903
_refine_ls_number_restraints 0
_refine_ls_restrained_S_all 1.051
_refine_ls_R_factor_all 0.1056
_refine_ls_R_factor_gt 0.0732
_refine_ls_shift/su_max 0.000
_refine_ls_shift/su_mean 0.000
_refine_ls_structure_factor_coef Fsqd
_refine_ls_weighting_details 'w=1/[\s^2^(Fo^2^)+(0.0782P)^2^+22.4584P] where P=(Fo^2^+2Fc^2^)/3'
_refine_ls_weighting_scheme calc
_refine_ls_wR_factor_gt 0.1676
_refine_ls_wR_factor_ref 0.1852
_reflns_Friedel_coverage 0.000
_reflns_number_gt 4080
_reflns_number_total 5903
_reflns_threshold_expression 'I > 2\s(I)'
_cod_data_source_file c4ce00070f2.cif
_cod_data_source_block shelx
_cod_depositor_comments 'Adding full bibliography for 7215250--7215263.cif.'
_cod_database_code 7215257
_shelx_space_group_comment
;
The symmetry employed for this shelxl refinement is uniquely defined
by the following loop, which should always be used as a source of
symmetry information in preference to the above space-group names.
They are only intended as comments.
;
_shelx_estimated_absorpt_t_min 0.221
_shelx_estimated_absorpt_t_max 0.809
_shelxl_version_number 2013-4

loop_
_space_group_symop_operation_xyz
'x, y, z'
'-x, y+1/2, -z+1/2'
'-x, -y, -z'
'x, -y-1/2, z-1/2'

loop_
_atom_site_label
_atom_site_type_symbol
_atom_site_fract_x
_atom_site_fract_y
_atom_site_fract_z
_atom_site_U_iso_or_equiv
_atom_site_adp_type
_atom_site_occupancy
_atom_site_site_symmetry_order
_atom_site_calc_flag
_atom_site_refinement_flags_posn
_atom_site_refinement_flags_adp
C1 C 0.2879(15) -0.2039(6) 0.1128(8) 0.047(3) Uani 1 1 d . .
C2 C 0.2634(16) -0.2176(5) 0.0305(8) 0.047(3) Uani 1 1 d . .
H2 H 0.3443 -0.2115 -0.0059 0.056 Uiso 1 1 calc R U
C3 C 0.1179(16) -0.2405(5) 0.0016(8) 0.045(3) Uani 1 1 d . .
H3 H 0.0999 -0.2513 -0.0552 0.054 Uiso 1 1 calc R U
C4 C -0.0020(15) -0.2480(6) 0.0532(8) 0.048(3) Uani 1 1 d . .
C5 C 0.0285(16) -0.2382(7) 0.1358(8) 0.051(3) Uani 1 1 d . .
H5 H -0.0502 -0.2473 0.1725 0.061 Uiso 1 1 calc R U
C6 C 0.1739(17) -0.2149(6) 0.1669(8) 0.052(3) Uani 1 1 d . .
H6 H 0.1940 -0.2067 0.2243 0.062 Uiso 1 1 calc R U
C7 C 0.5302(15) -0.1350(6) 0.1074(8) 0.044(3) Uani 1 1 d . .
C8 C 0.6770(14) -0.1145(5) 0.1617(7) 0.042(3) Uani 1 1 d . .
C9 C 0.7439(13) -0.1537(5) 0.2251(7) 0.039(3) Uani 1 1 d . .
H9 H 0.6975 -0.1939 0.2401 0.047 Uiso 1 1 calc R U
C10 C 0.8815(15) -0.1310(6) 0.2653(7) 0.046(3) Uani 1 1 d . .
H10 H 0.9342 -0.1575 0.3067 0.056 Uiso 1 1 calc R U
C11 C 0.9425(14) -0.0723(5) 0.2471(8) 0.042(3) Uani 1 1 d . .
H11 H 1.0357 -0.0579 0.2770 0.051 Uiso 1 1 calc R U
C12 C 0.7443(15) -0.0545(6) 0.1453(7) 0.044(3) Uani 1 1 d . .
H12 H 0.6968 -0.0277 0.1027 0.053 Uiso 1 1 calc R U
C13 C 0.6236(17) 0.1200(6) 0.1500(7) 0.048(3) Uani 1 1 d . .
H13 H 0.6348 0.1129 0.0928 0.058 Uiso 1 1 calc R U
C14 C 0.4852(17) 0.1477(6) 0.1743(8) 0.054(3) Uani 1 1 d . .
H14 H 0.4064 0.1617 0.1339 0.065 Uiso 1 1 calc R U
C15 C 0.4636(16) 0.1548(6) 0.2567(8) 0.048(3) Uani 1 1 d . .
H15 H 0.3682 0.1719 0.2741 0.057 Uiso 1 1 calc R U
C16 C 0.5831(14) 0.1364(6) 0.3140(7) 0.042(3) Uani 1 1 d . .
H16 H 0.5714 0.1417 0.3714 0.050 Uiso 1 1 calc R U
C17 C 0.7222(15) 0.1099(6) 0.2867(7) 0.043(3) Uani 1 1 d . .
C18 C 0.8588(15) 0.0897(6) 0.3425(8) 0.044(3) Uani 1 1 d . .
C19 C 0.8564(16) 0.0952(6) 0.4277(7) 0.046(3) Uani 1 1 d . .
H19 H 0.7655 0.1106 0.4518 0.055 Uiso 1 1 calc R U
C20 C 0.9909(18) 0.0775(6) 0.4778(8) 0.052(3) Uani 1 1 d . .
H20 H 0.9903 0.0786 0.5363 0.062 Uiso 1 1 calc R U
C21 C 1.1208(16) 0.0589(5) 0.4413(7) 0.043(3) Uani 1 1 d . .
H21 H 1.2149 0.0490 0.4735 0.052 Uiso 1 1 calc R U
C22 C 1.1138(16) 0.0547(6) 0.3547(8) 0.045(3) Uani 1 1 d . .
H22 H 1.2044 0.0402 0.3296 0.055 Uiso 1 1 calc R U
C23 C 0.9363(15) 0.0698(5) 0.0531(9) 0.047(3) Uani 1 1 d . .
C24 C 1.1716(18) 0.0295(7) 0.1529(7) 0.052(3) Uani 1 1 d . .
C25 C 1.0544(17) 0.1550(7) 0.1732(7) 0.052(3) Uani 1 1 d . .
C26 C 0.4966(17) 0.0540(6) 0.6332(8) 0.051(3) Uani 1 1 d . .
N1 N 0.4342(12) -0.1769(5) 0.1474(7) 0.051(3) Uani 1 1 d . .
H1 H 0.4647 -0.1881 0.1984 0.061 Uiso 1 1 calc R U
N2 N 0.8752(12) -0.0334(4) 0.1879(6) 0.043(2) Uani 1 1 d . .
N3 N 0.7429(12) 0.1027(5) 0.2055(6) 0.051(3) Uani 1 1 d . .
N4 N 0.9868(12) 0.0699(4) 0.3056(6) 0.040(2) Uani 1 1 d . .
O1 O 0.5103(11) -0.1178(4) 0.0365(5) 0.054(2) Uani 1 1 d . .
O2 O 0.9168(12) 0.0712(4) -0.0180(6) 0.059(3) Uani 1 1 d . .
O3 O 1.2974(12) 0.0097(5) 0.1425(5) 0.057(2) Uani 1 1 d . .
O4 O 1.1062(11) 0.2068(5) 0.1759(5) 0.053(2) Uani 1 1 d . .
O5 O 0.5403(11) 0.1767(4) 0.6701(5) 0.051(2) Uani 1 1 d . .
O6 O 0.7596(11) 0.1122(5) 0.6273(6) 0.064(3) Uani 1 1 d . .
O7 O 0.5489(10) 0.1422(4) 0.5271(5) 0.053(2) Uani 1 1 d . .
F1 F 0.5244(10) 0.0354(4) 0.7120(5) 0.064(2) Uani 1 1 d . .
F2 F 0.3406(10) 0.0604(4) 0.6221(5) 0.061(2) Uani 1 1 d . .
F3 F 0.5386(10) 0.0054(4) 0.5871(5) 0.065(2) Uani 1 1 d . .
Re1 Re 0.97050(6) 0.06758(2) 0.17205(3) 0.04107(19) Uani 1 1 d . .
I1 I -0.23079(11) -0.27598(4) 0.00929(5) 0.0530(3) Uani 1 1 d . .
S1 S 0.5980(4) 0.12963(16) 0.61246(18) 0.0473(8) Uani 1 1 d . .

loop_
_atom_site_aniso_label
_atom_site_aniso_U_11
_atom_site_aniso_U_22
_atom_site_aniso_U_33
_atom_site_aniso_U_23
_atom_site_aniso_U_13
_atom_site_aniso_U_12
C1 0.035(8) 0.054(7) 0.049(7) -0.021(5) -0.003(6) 0.004(6)
C2 0.043(8) 0.034(6) 0.063(8) 0.002(5) 0.004(6) 0.002(5)
C3 0.049(9) 0.042(6) 0.045(7) 0.006(5) 0.001(6) 0.002(6)
C4 0.033(8) 0.046(7) 0.066(9) -0.002(6) 0.008(6) -0.007(5)
C5 0.038(8) 0.073(9) 0.041(7) -0.002(6) -0.001(6) 0.001(6)
C6 0.047(9) 0.071(8) 0.039(7) -0.001(6) 0.017(6) -0.013(7)
C7 0.038(8) 0.044(6) 0.049(7) -0.007(5) -0.008(6) 0.008(5)
C8 0.044(8) 0.041(6) 0.040(6) -0.002(5) -0.006(5) 0.000(5)
C9 0.026(7) 0.038(6) 0.054(7) -0.002(5) 0.007(5) -0.014(5)
C10 0.043(8) 0.048(7) 0.047(7) -0.002(5) -0.004(6) 0.006(6)
C11 0.025(7) 0.039(6) 0.061(8) -0.006(5) -0.006(5) 0.006(5)
C12 0.047(8) 0.045(6) 0.039(6) -0.007(5) -0.003(5) 0.005(6)
C13 0.061(9) 0.046(6) 0.036(6) -0.004(5) -0.010(6) -0.003(6)
C14 0.056(10) 0.048(7) 0.057(8) 0.001(6) 0.000(7) 0.002(6)
C15 0.039(8) 0.054(7) 0.051(7) 0.003(5) 0.009(6) 0.005(6)
C16 0.033(7) 0.051(7) 0.042(6) 0.002(5) 0.007(5) 0.005(5)
C17 0.037(8) 0.043(6) 0.047(7) 0.002(5) 0.002(5) -0.004(5)
C18 0.038(8) 0.040(6) 0.056(8) 0.007(5) 0.010(6) -0.002(5)
C19 0.054(9) 0.046(6) 0.036(6) 0.000(5) -0.006(5) 0.001(6)
C20 0.063(10) 0.051(7) 0.039(7) 0.002(5) -0.001(6) -0.010(6)
C21 0.048(9) 0.049(7) 0.033(6) 0.009(5) 0.003(5) 0.000(6)
C22 0.037(8) 0.051(7) 0.049(7) 0.002(5) 0.007(6) -0.001(6)
C23 0.038(8) 0.036(6) 0.065(9) -0.006(5) -0.011(6) 0.001(5)
C24 0.045(9) 0.085(10) 0.028(6) 0.001(6) 0.003(6) -0.001(7)
C25 0.055(9) 0.071(9) 0.031(6) -0.002(6) 0.003(6) -0.012(7)
C26 0.049(9) 0.059(8) 0.046(8) -0.010(6) 0.013(6) 0.004(7)
N1 0.041(7) 0.055(6) 0.054(6) 0.002(5) -0.012(5) -0.011(5)
N2 0.044(7) 0.037(5) 0.045(6) -0.002(4) -0.009(4) 0.009(4)
N3 0.040(7) 0.075(7) 0.036(6) 0.007(5) -0.006(4) -0.011(5)
N4 0.029(6) 0.046(6) 0.046(6) 0.003(4) -0.001(4) 0.002(4)
O1 0.058(6) 0.066(5) 0.037(5) 0.003(4) -0.001(4) -0.006(5)
O2 0.068(7) 0.064(6) 0.044(5) -0.008(4) -0.009(5) 0.009(5)
O3 0.044(6) 0.075(6) 0.053(5) -0.001(4) 0.008(4) 0.004(5)
O4 0.051(6) 0.064(6) 0.043(5) -0.002(4) 0.000(4) -0.014(5)
O5 0.055(6) 0.063(5) 0.034(4) 0.006(4) 0.000(4) 0.002(4)
O6 0.037(6) 0.096(7) 0.058(6) 0.010(5) -0.001(4) 0.010(5)
O7 0.036(5) 0.075(6) 0.045(5) 0.002(4) -0.007(4) 0.008(4)
F1 0.079(6) 0.061(5) 0.054(5) 0.004(3) 0.003(4) 0.000(4)
F2 0.043(5) 0.075(5) 0.065(5) -0.012(4) 0.002(4) -0.001(4)
F3 0.075(6) 0.060(5) 0.061(5) -0.005(4) 0.012(4) 0.014(4)
Re1 0.0423(4) 0.0428(3) 0.0378(3) -0.00142(18) 0.0000(2) -0.0006(2)
I1 0.0437(6) 0.0548(5) 0.0595(5) -0.0012(4) -0.0038(4) -0.0019(4)
S1 0.040(2) 0.0644(19) 0.0366(16) 0.0007(13) -0.0005(13) 0.0063(15)

loop_
_atom_type_symbol
_atom_type_description
_atom_type_scat_dispersion_real
_atom_type_scat_dispersion_imag
_atom_type_scat_source
C C 0.0033 0.0016 'International Tables Vol C Tables 4.2.6.8 and 6.1.1.4'
H H 0.0000 0.0000 'International Tables Vol C Tables 4.2.6.8 and 6.1.1.4'
N N 0.0061 0.0033 'International Tables Vol C Tables 4.2.6.8 and 6.1.1.4'
O O 0.0106 0.0060 'International Tables Vol C Tables 4.2.6.8 and 6.1.1.4'
F F 0.0171 0.0103 'International Tables Vol C Tables 4.2.6.8 and 6.1.1.4'
Re Re -1.0185 7.2310 'International Tables Vol C Tables 4.2.6.8 and 6.1.1.4'
I I -0.4742 1.8119 'International Tables Vol C Tables 4.2.6.8 and 6.1.1.4'
S S 0.1246 0.1234 'International Tables Vol C Tables 4.2.6.8 and 6.1.1.4'

loop_
_geom_angle_atom_site_label_1
_geom_angle_atom_site_label_2
_geom_angle_atom_site_label_3
_geom_angle
C2 C1 C6 121.6(12)
C2 C1 N1 121.7(12)
C6 C1 N1 116.7(11)
C1 C2 C3 118.2(13)
C1 C2 H2 120.9
C3 C2 H2 120.9
C4 C3 C2 121.7(12)
C4 C3 H3 119.1
C2 C3 H3 119.1
C5 C4 C3 118.8(12)
C5 C4 I1 118.6(10)
C3 C4 I1 122.6(10)
C4 C5 C6 120.7(13)
C4 C5 H5 119.7
C6 C5 H5 119.7
C1 C6 C5 118.7(12)
C1 C6 H6 120.7
C5 C6 H6 120.7
O1 C7 N1 125.6(11)
O1 C7 C8 121.5(12)
N1 C7 C8 112.8(10)
C12 C8 C9 119.5(10)
C12 C8 C7 117.6(10)
C9 C8 C7 122.9(10)
C10 C9 C8 116.6(10)
C10 C9 H9 121.7
C8 C9 H9 121.7
C11 C10 C9 121.6(11)
C11 C10 H10 119.2
C9 C10 H10 119.2
N2 C11 C10 121.9(11)
N2 C11 H11 119.1
C10 C11 H11 119.1
N2 C12 C8 121.8(11)
N2 C12 H12 119.1
C8 C12 H12 119.1
N3 C13 C14 122.0(12)
N3 C13 H13 119.0
C14 C13 H13 119.0
C15 C14 C13 119.7(12)
C15 C14 H14 120.2
C13 C14 H14 120.2
C14 C15 C16 118.8(13)
C14 C15 H15 120.6
C16 C15 H15 120.6
C15 C16 C17 119.5(11)
C15 C16 H16 120.2
C17 C16 H16 120.2
N3 C17 C16 121.5(11)
N3 C17 C18 114.3(11)
C16 C17 C18 124.1(11)
N4 C18 C19 122.5(11)
N4 C18 C17 116.2(11)
C19 C18 C17 121.2(12)
C18 C19 C20 119.0(13)
C18 C19 H19 120.5
C20 C19 H19 120.5
C21 C20 C19 118.9(12)
C21 C20 H20 120.6
C19 C20 H20 120.6
C20 C21 C22 118.6(12)
C20 C21 H21 120.7
C22 C21 H21 120.7
N4 C22 C21 123.8(13)
N4 C22 H22 118.1
C21 C22 H22 118.1
O2 C23 Re1 179.6(13)
O3 C24 Re1 176.3(12)
O4 C25 Re1 178.2(11)
F3 C26 F1 107.2(11)
F3 C26 F2 108.0(11)
F1 C26 F2 105.3(11)
F3 C26 S1 112.5(10)
F1 C26 S1 111.4(9)
F2 C26 S1 112.1(9)
C7 N1 C1 125.6(11)
C7 N1 H1 117.2
C1 N1 H1 117.2
C11 N2 C12 118.5(10)
C11 N2 Re1 119.0(7)
C12 N2 Re1 122.2(8)
C17 N3 C13 118.3(12)
C17 N3 Re1 117.5(8)
C13 N3 Re1 124.2(9)
C22 N4 C18 117.2(11)
C22 N4 Re1 125.7(9)
C18 N4 Re1 117.1(8)
C25 Re1 C23 91.0(5)
C25 Re1 C24 92.1(6)
C23 Re1 C24 85.5(5)
C25 Re1 N4 88.5(4)
C23 Re1 N4 174.4(4)
C24 Re1 N4 100.1(4)
C25 Re1 N3 91.9(5)
C23 Re1 N3 99.6(5)
C24 Re1 N3 173.4(5)
N4 Re1 N3 74.8(4)
C25 Re1 N2 172.8(4)
C23 Re1 N2 96.1(4)
C24 Re1 N2 89.2(5)
N4 Re1 N2 84.4(3)
N3 Re1 N2 86.2(4)
O6 S1 O7 114.7(6)
O6 S1 O5 115.2(6)
O7 S1 O5 114.4(5)
O6 S1 C26 103.1(6)
O7 S1 C26 102.6(6)
O5 S1 C26 104.7(6)

loop_
_geom_bond_atom_site_label_1
_geom_bond_atom_site_label_2
_geom_bond_distance
C1 C2 1.366(17)
C1 C6 1.377(18)
C1 N1 1.444(15)
C2 C3 1.381(17)
C2 H2 0.9500
C3 C4 1.378(17)
C3 H3 0.9500
C4 C5 1.362(17)
C4 I1 2.114(13)
C5 C6 1.393(17)
C5 H5 0.9500
C6 H6 0.9500
C7 O1 1.202(14)
C7 N1 1.380(16)
C7 C8 1.541(15)
C8 C12 1.386(16)
C8 C9 1.393(15)
C9 C10 1.384(15)
C9 H9 0.9500
C10 C11 1.349(16)
C10 H10 0.9500
C11 N2 1.343(14)
C11 H11 0.9500
C12 N2 1.345(14)
C12 H12 0.9500
C13 N3 1.360(15)
C13 C14 1.395(18)
C13 H13 0.9500
C14 C15 1.371(17)
C14 H14 0.9500
C15 C16 1.385(16)
C15 H15 0.9500
C16 C17 1.409(17)
C16 H16 0.9500
C17 N3 1.349(15)
C17 C18 1.485(16)
C18 N4 1.348(15)
C18 C19 1.389(16)
C19 C20 1.408(17)
C19 H19 0.9500
C20 C21 1.352(18)
C20 H20 0.9500
C21 C22 1.405(17)
C21 H21 0.9500
C22 N4 1.337(15)
C22 H22 0.9500
C23 O2 1.155(15)
C23 Re1 1.931(14)
C24 O3 1.174(15)
C24 Re1 1.935(16)
C25 O4 1.145(15)
C25 Re1 1.923(14)
C26 F3 1.308(14)
C26 F1 1.339(15)
C26 F2 1.342(15)
C26 S1 1.814(14)
N1 H1 0.8800
N2 Re1 2.237(10)
N3 Re1 2.181(11)
N4 Re1 2.162(10)
O5 S1 1.451(9)
O6 S1 1.433(9)
O7 S1 1.442(8)
